data_7251972
loop_
_publ_author_name
'Yue, Jin'
'Lu, Zu-jia'
'Li, Cong'
'Yu, Qi-yao'
'Zhang, Jian-guo'

_publ_section_title
;
 Balancing energy and safety in a nitropyrazole-based melt-cast explosive
 carrier: 1,4-dimethyl-3,5-dinitropyrazole
;
_journal_name_full CrystEngComm
_journal_paper_doi 10.1039/D6CE00253F
_journal_year 2026
_chemical_formula_moiety 'C5 H6 N4 O4'
_chemical_formula_sum 'C5 H6 N4 O4'
_chemical_formula_weight 186.14
_space_group_crystal_system monoclinic
_space_group_IT_number 14
_space_group_name_Hall '-P 2ybc'
_space_group_name_H-M_alt 'P 1 21/c 1'
_atom_sites_solution_hydrogens geom
_atom_sites_solution_primary direct
_atom_sites_solution_secondary difmap
_audit_creation_date 2025-01-09
_audit_creation_method
;
  Olex2 1.1
  (compiled 2011.02.15 svn.r1672, GUI svn.r3494)
;
_audit_update_record
;
2026-03-31 deposited with the CCDC.	2026-04-23 downloaded from the CCDC.
;
_cell_angle_alpha 90.00
_cell_angle_beta 106.536(12)
_cell_angle_gamma 90.00
_cell_formula_units_Z 4
_cell_length_a 13.3559(18)
_cell_length_b 6.2127(8)
_cell_length_c 9.4897(11)
_cell_measurement_reflns_used 1098
_cell_measurement_temperature 118.00(14)
_cell_measurement_theta_max 24.9650
_cell_measurement_theta_min 3.6270
_cell_volume 754.85(17)
_computing_cell_refinement
;
CrysAlisPro, Agilent Technologies,
Version 1.171.37.35 (release 13-08-2014 CrysAlis171 .NET)
(compiled Aug 13 2014,18:06:01)
;
_computing_data_collection
;
CrysAlisPro, Agilent Technologies,
Version 1.171.37.35 (release 13-08-2014 CrysAlis171 .NET)
(compiled Aug 13 2014,18:06:01)
;
_computing_data_reduction
;
CrysAlisPro, Agilent Technologies,
Version 1.171.37.35 (release 13-08-2014 CrysAlis171 .NET)
(compiled Aug 13 2014,18:06:01)
;
_computing_molecular_graphics
;
O. V. Dolomanov, L. J. Bourhis, R. J. Gildea, J. A. K. Howard and H. Puschmann,
OLEX2: a complete structure solution, refinement and analysis program.
J. Appl. Cryst. (2009). 42, 339-341.
;
_computing_publication_material
;
O. V. Dolomanov, L. J. Bourhis, R. J. Gildea, J. A. K. Howard and H. Puschmann,
OLEX2: a complete structure solution, refinement and analysis program.
J. Appl. Cryst. (2009). 42, 339-341.
;
_computing_structure_refinement 'SHELXL-97 (Sheldrick, 1997)'
_computing_structure_solution 'A short history of SHELX (Sheldrick, 2007)/Bruker'
_diffrn_ambient_environment N~2~
_diffrn_ambient_temperature 118.00(14)
_diffrn_detector 'CCD plate'
_diffrn_detector_area_resol_mean 16.0971
_diffrn_detector_type Eos
_diffrn_measured_fraction_theta_full 0.9926
_diffrn_measured_fraction_theta_max 0.8557
_diffrn_measurement_details
;
#__ type_ start__ end____ width___ exp.time_
  1 omega   -3.00   32.00   1.0000   12.0000
omega____ theta____ kappa____ phi______ frames
    -       15.9289   37.0000  -30.0000 35

#__ type_ start__ end____ width___ exp.time_
  2 omega   48.00   83.00   1.0000   12.0000
omega____ theta____ kappa____ phi______ frames
    -       15.9289   37.0000  -30.0000 35

#__ type_ start__ end____ width___ exp.time_
  3 omega   21.00   80.00   1.0000   12.0000
omega____ theta____ kappa____ phi______ frames
    -       15.9289   57.0000  120.0000 59

#__ type_ start__ end____ width___ exp.time_
  4 omega    7.00   35.00   1.0000   12.0000
omega____ theta____ kappa____ phi______ frames
    -       15.9289  -37.0000  150.0000 28

#__ type_ start__ end____ width___ exp.time_
  5 omega  -40.00    8.00   1.0000   12.0000
omega____ theta____ kappa____ phi______ frames
    -      -10.7727  -77.0000    0.0000 48

#__ type_ start__ end____ width___ exp.time_
  6 omega  -53.00    3.00   1.0000   12.0000
omega____ theta____ kappa____ phi______ frames
    -       15.9289  -37.0000  150.0000 56

#__ type_ start__ end____ width___ exp.time_
  7 omega   40.00   65.00   1.0000   12.0000
omega____ theta____ kappa____ phi______ frames
    -       15.9289  178.0000  -60.0000 25

#__ type_ start__ end____ width___ exp.time_
  8 omega   21.00   48.00   1.0000   12.0000
omega____ theta____ kappa____ phi______ frames
    -      -10.7727    0.0000  -90.0000 27

#__ type_ start__ end____ width___ exp.time_
  9 omega   -1.00   31.00   1.0000   12.0000
omega____ theta____ kappa____ phi______ frames
    -       15.9289   57.0000  -60.0000 32
;
_diffrn_measurement_device 'four-circle diffractometer'
_diffrn_measurement_device_type 'Xcalibur, Eos, Gemini'
_diffrn_measurement_method '\w scans'
_diffrn_orient_matrix_UB_11 -0.0477934000
_diffrn_orient_matrix_UB_12 -0.0514543000
_diffrn_orient_matrix_UB_13 -0.0016944000
_diffrn_orient_matrix_UB_21 -0.0161739000
_diffrn_orient_matrix_UB_22 0.0070815000
_diffrn_orient_matrix_UB_23 -0.0778741000
_diffrn_orient_matrix_UB_31 0.0229859000
_diffrn_orient_matrix_UB_32 -0.1017986000
_diffrn_orient_matrix_UB_33 -0.0045780000
_diffrn_radiation_monochromator graphite
_diffrn_radiation_probe x-ray
_diffrn_radiation_type 'Mo K\a'
_diffrn_radiation_wavelength 0.71073
_diffrn_reflns_av_R_equivalents 0.0601
_diffrn_reflns_av_unetI/netI 0.0709
_diffrn_reflns_limit_h_max 16
_diffrn_reflns_limit_h_min -14
_diffrn_reflns_limit_k_max 7
_diffrn_reflns_limit_k_min -5
_diffrn_reflns_limit_l_max 11
_diffrn_reflns_limit_l_min -11
_diffrn_reflns_number 4507
_diffrn_reflns_theta_full 26.00
_diffrn_reflns_theta_max 26.00
_diffrn_reflns_theta_min 3.65
_diffrn_source 'Enhance (Mo) X-ray Source'
_exptl_absorpt_coefficient_mu 0.143
_exptl_absorpt_correction_T_max 1.00000
_exptl_absorpt_correction_T_min 0.47399
_exptl_absorpt_correction_type multi-scan
_exptl_absorpt_process_details
;
CrysAlisPro, Agilent Technologies,
Version 1.171.37.35 (release 13-08-2014 CrysAlis171 .NET)
(compiled Aug 13 2014,18:06:01)
Empirical absorption correction using spherical harmonics,
 implemented in SCALE3 ABSPACK scaling algorithm.
;
_exptl_crystal_colour colorless
_exptl_crystal_density_diffrn 1.638
_exptl_crystal_density_method 'not measured'
_exptl_crystal_description platy
_exptl_crystal_F_000 384
_exptl_crystal_size_max 0.31
_exptl_crystal_size_mid 0.25
_exptl_crystal_size_min 0.17
_refine_diff_density_max 0.250
_refine_diff_density_min -0.276
_refine_diff_density_rms 0.065
_refine_ls_extinction_method none
_refine_ls_goodness_of_fit_ref 1.050
_refine_ls_hydrogen_treatment mixed
_refine_ls_matrix_type full
_refine_ls_number_parameters 120
_refine_ls_number_reflns 1464
_refine_ls_number_restraints 0
_refine_ls_restrained_S_all 1.050
_refine_ls_R_factor_all 0.0861
_refine_ls_R_factor_gt 0.0579
_refine_ls_shift/su_max 0.001
_refine_ls_shift/su_mean 0.000
_refine_ls_structure_factor_coef Fsqd
_refine_ls_weighting_details 'calc w=1/[\s^2^(Fo^2^)+(0.0683P)^2^+0.0000P] where P=(Fo^2^+2Fc^2^)/3'
_refine_ls_weighting_scheme calc
_refine_ls_wR_factor_gt 0.1300
_refine_ls_wR_factor_ref 0.1498
_reflns_number_gt 1040
_reflns_number_total 1464
_reflns_threshold_expression >2sigma(I)
_cod_data_source_file d6ce00253f2.cif
_cod_data_source_block exp_9695
_cod_original_cell_volume 754.85(16)
_cod_database_code 7251972
_reflns_odcompleteness_completeness 99.26
_reflns_odcompleteness_iscentric 1
_reflns_odcompleteness_theta 25.07

loop_
_space_group_symop_id
_space_group_symop_operation_xyz
1 'x, y, z'
2 '-x, y+1/2, -z+1/2'
3 '-x, -y, -z'
4 'x, -y-1/2, z-1/2'

loop_
_atom_site_label
_atom_site_type_symbol
_atom_site_fract_x
_atom_site_fract_y
_atom_site_fract_z
_atom_site_U_iso_or_equiv
_atom_site_adp_type
_atom_site_occupancy
_atom_site_symmetry_multiplicity
_atom_site_calc_flag
_atom_site_refinement_flags
_atom_site_disorder_assembly
_atom_site_disorder_group
O4 O 0.73059(15) 0.0240(3) 0.3626(2) 0.0346(6) Uani 1 1 d . . .
O2 O 0.82458(14) 0.9297(3) 0.1004(2) 0.0338(5) Uani 1 1 d . . .
O1 O 0.65726(14) 0.9324(3) -0.0010(2) 0.0344(6) Uani 1 1 d . . .
N3 N 0.73734(17) 0.8514(4) 0.0778(2) 0.0267(6) Uani 1 1 d . . .
N2 N 0.63429(16) 0.5656(3) 0.1277(2) 0.0253(6) Uani 1 1 d . . .
N1 N 0.65058(16) 0.3810(4) 0.2032(2) 0.0248(5) Uani 1 1 d . . .
O3 O 0.88597(14) 0.1641(3) 0.4293(2) 0.0371(6) Uani 1 1 d . . .
N4 N 0.79362(18) 0.1687(4) 0.3612(2) 0.0271(6) Uani 1 1 d . . .
C2 C 0.8108(2) 0.5286(4) 0.2406(3) 0.0237(6) Uani 1 1 d . . .
C3 C 0.75466(19) 0.3562(4) 0.2712(3) 0.0244(6) Uani 1 1 d . . .
C1 C 0.72934(19) 0.6495(4) 0.1495(3) 0.0220(6) Uani 1 1 d . . .
C5 C 0.5594(2) 0.2540(5) 0.2064(3) 0.0321(7) Uani 1 1 d . . .
H5A H 0.5555 0.2438 0.3077 0.048 Uiso 1 1 calc R . .
H5B H 0.5654 0.1093 0.1685 0.048 Uiso 1 1 calc R . .
H5C H 0.4961 0.3236 0.1450 0.048 Uiso 1 1 calc R . .
C4 C 0.92445(19) 0.5749(4) 0.2882(3) 0.0322(7) Uani 1 1 d . . .
H4A H 0.9613 0.4573 0.3506 0.048 Uiso 1 1 calc R . .
H4B H 0.9370 0.7099 0.3438 0.048 Uiso 1 1 calc R . .
H4C H 0.9502 0.5881 0.2017 0.048 Uiso 1 1 calc R . .

loop_
_atom_site_aniso_label
_atom_site_aniso_U_11
_atom_site_aniso_U_22
_atom_site_aniso_U_33
_atom_site_aniso_U_23
_atom_site_aniso_U_13
_atom_site_aniso_U_12
O4 0.0456(13) 0.0300(12) 0.0297(12) 0.0027(9) 0.0132(9) -0.0070(9)
O2 0.0332(12) 0.0339(12) 0.0330(12) 0.0031(9) 0.0073(8) -0.0096(9)
O1 0.0343(12) 0.0338(12) 0.0315(11) 0.0075(9) 0.0037(9) 0.0049(9)
N3 0.0282(13) 0.0300(14) 0.0212(12) 0.0010(10) 0.0058(9) -0.0010(10)
N2 0.0297(13) 0.0245(13) 0.0216(12) -0.0013(10) 0.0070(9) -0.0004(10)
N1 0.0258(13) 0.0248(13) 0.0246(12) -0.0015(10) 0.0084(9) -0.0014(10)
O3 0.0363(12) 0.0319(12) 0.0372(12) 0.0029(9) 0.0011(9) 0.0020(9)
N4 0.0362(14) 0.0249(13) 0.0207(12) -0.0007(10) 0.0090(10) 0.0017(11)
C2 0.0265(14) 0.0246(14) 0.0198(14) -0.0032(11) 0.0062(10) 0.0007(11)
C3 0.0293(15) 0.0246(15) 0.0182(13) -0.0023(12) 0.0051(10) 0.0012(11)
C1 0.0268(15) 0.0235(14) 0.0167(13) -0.0019(11) 0.0080(10) -0.0042(11)
C5 0.0283(15) 0.0323(16) 0.0369(16) -0.0024(14) 0.0113(11) -0.0076(12)
C4 0.0265(15) 0.0340(17) 0.0332(16) 0.0016(14) 0.0037(12) -0.0013(12)

loop_
_atom_type_symbol
_atom_type_description
_atom_type_scat_dispersion_real
_atom_type_scat_dispersion_imag
_atom_type_scat_source
C C 0.0033 0.0016 'International Tables Vol C Tables 4.2.6.8 and 6.1.1.4'
H H 0.0000 0.0000 'International Tables Vol C Tables 4.2.6.8 and 6.1.1.4'
N N 0.0061 0.0033 'International Tables Vol C Tables 4.2.6.8 and 6.1.1.4'
O O 0.0106 0.0060 'International Tables Vol C Tables 4.2.6.8 and 6.1.1.4'

loop_
_geom_angle_atom_site_label_1
_geom_angle_atom_site_label_2
_geom_angle_atom_site_label_3
_geom_angle
_geom_angle_site_symmetry_1
_geom_angle_site_symmetry_3
_geom_angle_publ_flag
O2 N3 O1 124.5(2) . . ?
O2 N3 C1 117.1(2) . . ?
O1 N3 C1 118.4(2) . . ?
C1 N2 N1 104.5(2) . . ?
N2 N1 C3 109.8(2) . . ?
N2 N1 C5 117.8(2) . . ?
C3 N1 C5 132.3(2) . . ?
O4 N4 C3 117.4(2) . . ?
O3 N4 O4 124.5(2) . . ?
O3 N4 C3 118.1(2) . . ?
C3 C2 C1 99.9(2) . . ?
C3 C2 C4 130.9(2) . . ?
C1 C2 C4 129.2(2) . . ?
N1 C3 N4 121.0(2) . . ?
N1 C3 C2 110.7(2) . . ?
C2 C3 N4 128.3(2) . . ?
N2 C1 N3 117.5(2) . . ?
N2 C1 C2 115.1(2) . . ?
C2 C1 N3 127.4(2) . . ?
N1 C5 H5A 109.5 . . ?
N1 C5 H5B 109.5 . . ?
N1 C5 H5C 109.5 . . ?
H5A C5 H5B 109.5 . . ?
H5A C5 H5C 109.5 . . ?
H5B C5 H5C 109.5 . . ?
C2 C4 H4A 109.5 . . ?
C2 C4 H4B 109.5 . . ?
C2 C4 H4C 109.5 . . ?
H4A C4 H4B 109.5 . . ?
H4A C4 H4C 109.5 . . ?
H4B C4 H4C 109.5 . . ?

loop_
_geom_bond_atom_site_label_1
_geom_bond_atom_site_label_2
_geom_bond_distance
_geom_bond_site_symmetry_2
_geom_bond_publ_flag
O4 N4 1.235(3) . ?
O2 N3 1.224(3) . ?
O1 N3 1.225(3) . ?
N3 C1 1.446(3) . ?
N2 N1 1.337(3) . ?
N2 C1 1.333(3) . ?
N1 C3 1.365(3) . ?
N1 C5 1.458(3) . ?
O3 N4 1.219(3) . ?
N4 C3 1.450(4) . ?
C2 C3 1.385(4) . ?
C2 C1 1.400(4) . ?
C2 C4 1.483(3) . ?
C5 H5A 0.9800 . ?
C5 H5B 0.9800 . ?
C5 H5C 0.9800 . ?
C4 H4A 0.9800 . ?
C4 H4B 0.9800 . ?
C4 H4C 0.9800 . ?

loop_
_geom_torsion_atom_site_label_1
_geom_torsion_atom_site_label_2
_geom_torsion_atom_site_label_3
_geom_torsion_atom_site_label_4
_geom_torsion
_geom_torsion_site_symmetry_1
_geom_torsion_site_symmetry_2
_geom_torsion_site_symmetry_3
_geom_torsion_site_symmetry_4
_geom_torsion_publ_flag
O4 N4 C3 N1 6.6(3) . . . . ?
O4 N4 C3 C2 -173.4(2) . . . . ?
O2 N3 C1 N2 178.7(2) . . . . ?
O2 N3 C1 C2 -1.5(4) . . . . ?
O1 N3 C1 N2 -1.4(3) . . . . ?
O1 N3 C1 C2 178.5(2) . . . . ?
N2 N1 C3 N4 179.8(2) . . . . ?
N2 N1 C3 C2 -0.2(3) . . . . ?
N1 N2 C1 N3 178.8(2) . . . . ?
N1 N2 C1 C2 -1.1(3) . . . . ?
O3 N4 C3 N1 -173.8(2) . . . . ?
O3 N4 C3 C2 6.2(4) . . . . ?
C3 C2 C1 N3 -179.0(2) . . . . ?
C3 C2 C1 N2 0.9(3) . . . . ?
C1 N2 N1 C3 0.8(3) . . . . ?
C1 N2 N1 C5 177.3(2) . . . . ?
C1 C2 C3 N1 -0.3(3) . . . . ?
C1 C2 C3 N4 179.6(2) . . . . ?
C5 N1 C3 N4 3.9(4) . . . . ?
C5 N1 C3 C2 -176.1(3) . . . . ?
C4 C2 C3 N1 -180.0(3) . . . . ?
C4 C2 C3 N4 0.0(5) . . . . ?
C4 C2 C1 N3 0.7(4) . . . . ?
C4 C2 C1 N2 -179.5(2) . . . . ?
